data_4300502
_journal_name_full 'Inorganic Chemistry'
_journal_paper_doi 10.1021/ic0514492
_journal_year 2006
_chemical_formula_moiety 'C12 H18 N6 O S Zn, C H4 O'
_chemical_formula_sum 'C13 H22 N6 O2 S Zn'
_chemical_formula_weight 391.80
_space_group_IT_number 2
_symmetry_cell_setting triclinic
_symmetry_space_group_name_Hall '-P 1'
_symmetry_space_group_name_H-M 'P -1'
_cell_angle_alpha 82.3634(14)
_cell_angle_beta 86.8866(14)
_cell_angle_gamma 87.1226(16)
_cell_formula_units_Z 2
_cell_length_a 7.4936(3)
_cell_length_b 8.4255(3)
_cell_length_c 13.4195(4)
_cell_measurement_temperature 150
_cell_volume 837.73(5)
_diffrn_ambient_temperature 150
_exptl_crystal_density_diffrn 1.553
_cod_depositor_comments
;
The following automatic conversions were performed:
'_symmetry_cell_setting' value 'Triclinic' changed to 'triclinic'
according to '/home/saulius/struct/CIF-dictionaries/cif_core.dic'
dictionary named 'cif_core.dic' version 2.4.1 from 2010-06-29.

Automatic conversion script
Id: cif_fix_enum 1527 2010-12-29 10:47:43Z saulius 
;
_cod_database_code 4300502

loop_
_symmetry_equiv_pos_as_xyz
x,y,z
-x,-y,-z

loop_
_atom_site_label
_atom_site_type_symbol
_atom_site_fract_x
_atom_site_fract_y
_atom_site_fract_z
_atom_site_U_iso_or_equiv
_atom_site_occupancy
_atom_site_adp_type
Zn1 Zn 0.25902(4) 0.38587(3) 0.35403(2) 0.0193 1.0000 Uani
S1 S 0.13042(9) 0.26790(8) 0.22955(5) 0.0237 1.0000 Uani
C1 C 0.2132(3) 0.4061(3) 0.12946(19) 0.0213 1.0000 Uani
N1 N 0.2865(3) 0.5451(3) 0.13514(16) 0.0216 1.0000 Uani
N2 N 0.3040(3) 0.5696(3) 0.23400(16) 0.0204 1.0000 Uani
C2 C 0.3616(3) 0.7025(3) 0.25602(19) 0.0201 1.0000 Uani
C3 C 0.3564(3) 0.7162(3) 0.36569(18) 0.0188 1.0000 Uani
N3 N 0.3034(3) 0.5891(2) 0.42267(16) 0.0192 1.0000 Uani
N4 N 0.2821(3) 0.5782(2) 0.52470(16) 0.0194 1.0000 Uani
C4 C 0.2101(3) 0.4345(3) 0.56319(19) 0.0197 1.0000 Uani
C5 C 0.1745(4) 0.4005(3) 0.6682(2) 0.0245 1.0000 Uani
C6 C 0.1030(4) 0.2578(3) 0.7079(2) 0.0265 1.0000 Uani
C7 C 0.0653(4) 0.1458(3) 0.6442(2) 0.0261 1.0000 Uani
C8 C 0.1011(4) 0.1862(3) 0.5428(2) 0.0250 1.0000 Uani
N5 N 0.1722(3) 0.3261(2) 0.50173(16) 0.0200 1.0000 Uani
N6 N 0.1972(3) 0.3633(3) 0.03742(17) 0.0260 1.0000 Uani
C9 C 0.2521(4) 0.4605(4) -0.0559(2) 0.0297 1.0000 Uani
C10 C 0.4245(4) 0.8383(3) 0.1816(2) 0.0268 1.0000 Uani
C11 C 0.3997(4) 0.8687(3) 0.4030(2) 0.0250 1.0000 Uani
O1 O 0.5118(3) 0.2836(2) 0.36324(14) 0.0229 1.0000 Uani
C12 C 0.6095(4) 0.2342(3) 0.2782(2) 0.0288 1.0000 Uani
O2 O 0.0979(3) 0.8104(3) 0.02646(17) 0.0340 1.0000 Uani
C13 C 0.2080(5) 0.9052(4) -0.0461(2) 0.0387 1.0000 Uani
H1 H 0.121(5) 0.288(4) 0.033(2) 0.026(8) 1.0000 Uiso
H2 H 0.578(6) 0.326(5) 0.398(3) 0.054(12) 1.0000 Uiso
H3 H 0.178(8) 0.722(7) 0.059(4) 0.099(19) 1.0000 Uiso
H51 H 0.2014 0.4805 0.7135 0.0297 1.0000 Uiso
H61 H 0.0778 0.2336 0.7822 0.0313 1.0000 Uiso
H71 H 0.0143 0.0405 0.6716 0.0309 1.0000 Uiso
H81 H 0.0731 0.1079 0.4966 0.0302 1.0000 Uiso
H91 H 0.2271 0.4039 -0.1142 0.0361 1.0000 Uiso
H92 H 0.3831 0.4783 -0.0562 0.0361 1.0000 Uiso
H93 H 0.1840 0.5662 -0.0613 0.0361 1.0000 Uiso
H101 H 0.5232 0.8911 0.2101 0.0321 1.0000 Uiso
H102 H 0.3229 0.9181 0.1669 0.0321 1.0000 Uiso
H103 H 0.4695 0.7968 0.1180 0.0321 1.0000 Uiso
H111 H 0.3889 0.8545 0.4782 0.0304 1.0000 Uiso
H112 H 0.5248 0.8965 0.3800 0.0304 1.0000 Uiso
H113 H 0.3145 0.9569 0.3758 0.0304 1.0000 Uiso
H121 H 0.7294 0.1875 0.2987 0.0352 1.0000 Uiso
H122 H 0.6256 0.3288 0.2255 0.0352 1.0000 Uiso
H123 H 0.5424 0.1516 0.2505 0.0352 1.0000 Uiso
H131 H 0.1337 0.9954 -0.0811 0.0458 1.0000 Uiso
H132 H 0.3055 0.9495 -0.0114 0.0458 1.0000 Uiso
H133 H 0.2617 0.8371 -0.0965 0.0458 1.0000 Uiso

loop_
_atom_site_aniso_label
_atom_site_aniso_U_11
_atom_site_aniso_U_22
_atom_site_aniso_U_33
_atom_site_aniso_U_23
_atom_site_aniso_U_13
_atom_site_aniso_U_12
Zn1 0.02139(16) 0.01814(15) 0.01906(15) -0.00334(10) -0.00289(10) -0.00288(10)
S1 0.0271(3) 0.0234(3) 0.0218(3) -0.0036(2) -0.0042(2) -0.0070(2)
C1 0.0179(11) 0.0259(12) 0.0210(12) -0.0059(10) -0.0024(9) -0.0008(9)
N1 0.0243(11) 0.0219(10) 0.0193(10) -0.0052(8) -0.0025(8) -0.0012(8)
N2 0.0207(10) 0.0220(10) 0.0194(10) -0.0048(8) -0.0036(8) -0.0011(8)
C2 0.0189(11) 0.0196(11) 0.0218(12) -0.0016(9) -0.0028(9) -0.0015(9)
C3 0.0197(11) 0.0173(11) 0.0197(12) -0.0020(9) -0.0033(9) -0.0016(9)
N3 0.0186(10) 0.0196(10) 0.0188(10) -0.0004(8) -0.0033(8) 0.0015(8)
N4 0.0218(10) 0.0180(9) 0.0186(10) -0.0030(8) -0.0023(8) -0.0018(8)
C4 0.0161(11) 0.0220(12) 0.0217(12) -0.0043(9) -0.0046(9) -0.0007(9)
C5 0.0242(13) 0.0261(13) 0.0239(13) -0.0047(10) -0.0020(10) -0.0044(10)
C6 0.0242(13) 0.0317(14) 0.0223(12) 0.0010(10) -0.0001(10) -0.0023(11)
C7 0.0236(12) 0.0235(12) 0.0302(14) 0.0003(10) 0.0005(11) -0.0043(10)
C8 0.0227(12) 0.0220(12) 0.0309(14) -0.0046(10) -0.0008(10) -0.0050(10)
N5 0.0198(10) 0.0195(10) 0.0215(10) -0.0038(8) -0.0023(8) -0.0031(8)
N6 0.0283(12) 0.0297(12) 0.0217(11) -0.0075(9) -0.0035(9) -0.0048(10)
C9 0.0336(15) 0.0349(15) 0.0217(13) -0.0076(11) -0.0022(11) 0.0002(12)
C10 0.0332(14) 0.0244(13) 0.0227(13) 0.0010(10) -0.0026(11) -0.0086(11)
C11 0.0298(13) 0.0190(11) 0.0271(13) -0.0033(10) -0.0055(11) -0.0044(10)
O1 0.0225(9) 0.0255(9) 0.0222(9) -0.0073(7) -0.0044(7) -0.0003(7)
C12 0.0247(13) 0.0319(14) 0.0312(14) -0.0095(11) 0.0015(11) -0.0044(11)
O2 0.0344(11) 0.0319(11) 0.0353(11) -0.0011(9) -0.0069(9) -0.0013(9)
C13 0.0451(18) 0.0361(16) 0.0334(16) 0.0021(13) -0.0031(14) -0.0040(14)

loop_
_geom_bond_atom_site_label_1
_geom_bond_site_symmetry_1
_geom_bond_atom_site_label_2
_geom_bond_site_symmetry_2
_geom_bond_distance
_geom_bond_publ_flag
Zn1 . S1 . 2.3279(7) yes
Zn1 . N2 . 2.106(2) yes
Zn1 . N3 . 2.098(2) yes
Zn1 . N5 . 2.057(2) yes
Zn1 . O1 . 2.0443(19) yes
S1 . C1 . 1.764(3) yes
C1 . N1 . 1.331(3) yes
C1 . N6 . 1.345(3) yes
N1 . N2 . 1.384(3) yes
N2 . C2 . 1.295(3) yes
C2 . C3 . 1.490(3) yes
C2 . C10 . 1.493(3) yes
C3 . N3 . 1.297(3) yes
C3 . C11 . 1.496(3) yes
N3 . N4 . 1.361(3) yes
N4 . C4 . 1.376(3) yes
C4 . C5 . 1.414(4) yes
C4 . N5 . 1.359(3) yes
C5 . C6 . 1.371(4) yes
C5 . H51 . 1.000 no
C6 . C7 . 1.403(4) yes
C6 . H61 . 1.000 no
C7 . C8 . 1.374(4) yes
C7 . H71 . 1.000 no
C8 . N5 . 1.354(3) yes
C8 . H81 . 1.000 no
N6 . C9 . 1.453(4) yes
N6 . H1 . 0.89(3) yes
C9 . H91 . 1.000 no
C9 . H92 . 1.000 no
C9 . H93 . 1.000 no
C10 . H101 . 1.000 no
C10 . H102 . 1.000 no
C10 . H103 . 1.000 no
C11 . H111 . 1.000 no
C11 . H112 . 1.000 no
C11 . H113 . 1.000 no
O1 . C12 . 1.420(3) yes
O1 . H2 . 0.83(5) yes
C12 . H121 . 1.000 no
C12 . H122 . 1.000 no
C12 . H123 . 1.000 no
O2 . C13 . 1.427(4) yes
O2 . H3 . 1.01(6) yes
C13 . H131 . 1.000 no
C13 . H132 . 1.000 no
C13 . H133 . 1.000 no
